data_7226539
loop_
_publ_author_name
'Adam, Rosa'
'Ballesteros-Garrido, Rafael'
'Ferrer, Sacramento'
'Abarca, Bel\'en'
'Ballesteros, Rafael'
'Real, Jos\'e Antonio'
'Mu\~noz, M. Carmen'

_publ_section_title
;
 From six-coordinate to eight-coordinate iron(ii) complexes with
 pyridyltriazolo-pyridine frameworks
;
_journal_issue 41
_journal_name_full CrystEngComm
_journal_page_first 7950
_journal_paper_doi 10.1039/C6CE01540A
_journal_volume 18
_journal_year 2016
_chemical_formula_sum 'C32 H23 Br2 F6 Fe N12 O8.5 S2'
_chemical_formula_weight 1105.41
_chemical_name_systematic 'compound 2'
_space_group_crystal_system monoclinic
_space_group_IT_number 14
_space_group_name_Hall '-P 2ybc'
_space_group_name_H-M_alt 'P 1 21/c 1'
_symmetry_space_group_name_Hall '-P 2ybc'
_symmetry_space_group_name_H-M 'P 1 21/c 1'
_atom_sites_solution_hydrogens geom
_audit_creation_method SHELXL-2014
_audit_update_record
;
2016-09-07 deposited with the CCDC.
2016-09-09 downloaded from the CCDC.
;
_cell_angle_alpha 90
_cell_angle_beta 117.720(4)
_cell_angle_gamma 90
_cell_formula_units_Z 4
_cell_length_a 12.3280(6)
_cell_length_b 20.6970(8)
_cell_length_c 17.7258(10)
_cell_measurement_reflns_used 5288
_cell_measurement_temperature 120(1)
_cell_measurement_theta_max 30.6260
_cell_measurement_theta_min 2.9466
_cell_volume 4003.7(4)
_computing_cell_refinement 'CrysAlisPro 2015'
_computing_data_collection 'CrysAlisPro 2015'
_computing_data_reduction 'CrysAlisPro 2015'
_computing_structure_refinement 'SHELXL-2014 (Sheldrick, 2014)'
_computing_structure_solution 'SHELXS-2014 (Sheldrick, 2014)'
_diffrn_ambient_temperature 120(1)
_diffrn_measured_fraction_theta_full 0.996
_diffrn_measured_fraction_theta_max 0.900
_diffrn_measurement_device_type 'SuperNova Sapphire3'
_diffrn_radiation_type MoK\a
_diffrn_radiation_wavelength 0.71073
_diffrn_reflns_av_R_equivalents 0.0569
_diffrn_reflns_av_unetI/netI 0.0871
_diffrn_reflns_Laue_measured_fraction_full 0.996
_diffrn_reflns_Laue_measured_fraction_max 0.900
_diffrn_reflns_limit_h_max 17
_diffrn_reflns_limit_h_min -17
_diffrn_reflns_limit_k_max 29
_diffrn_reflns_limit_k_min -28
_diffrn_reflns_limit_l_max 23
_diffrn_reflns_limit_l_min -24
_diffrn_reflns_number 32220
_diffrn_reflns_point_group_measured_fraction_full 0.996
_diffrn_reflns_point_group_measured_fraction_max 0.900
_diffrn_reflns_theta_full 25.000
_diffrn_reflns_theta_max 30.695
_diffrn_reflns_theta_min 3.097
_exptl_absorpt_coefficient_mu 2.573
_exptl_absorpt_correction_T_max 1.00000
_exptl_absorpt_correction_T_min 0.70221
_exptl_absorpt_correction_type multi-scan
_exptl_absorpt_process_details 'CrysAlisPro 1.171.38.41q'
_exptl_crystal_colour black
_exptl_crystal_density_diffrn 1.834
_exptl_crystal_description prismatic
_exptl_crystal_F_000 2196
_exptl_crystal_size_max 0.150
_exptl_crystal_size_mid 0.150
_exptl_crystal_size_min 0.100
_refine_diff_density_max 3.478
_refine_diff_density_min -1.294
_refine_diff_density_rms 0.153
_refine_ls_extinction_method none
_refine_ls_goodness_of_fit_ref 0.952
_refine_ls_hydrogen_treatment constr
_refine_ls_matrix_type full
_refine_ls_number_parameters 584
_refine_ls_number_reflns 11180
_refine_ls_number_restraints 2
_refine_ls_restrained_S_all 0.952
_refine_ls_R_factor_all 0.1649
_refine_ls_R_factor_gt 0.0885
_refine_ls_shift/su_max 0.000
_refine_ls_shift/su_mean 0.000
_refine_ls_structure_factor_coef Fsqd
_refine_ls_weighting_details 'w=1/[\s^2^(Fo^2^)+(0.1826P)^2^+16.4468P] where P=(Fo^2^+2Fc^2^)/3'
_refine_ls_weighting_scheme calc
_refine_ls_wR_factor_gt 0.2422
_refine_ls_wR_factor_ref 0.3225
_reflns_Friedel_coverage 0.000
_reflns_number_gt 5794
_reflns_number_total 11180
_reflns_threshold_expression 'I > 2\s(I)'
_cod_data_source_file c6ce01540a2.cif
_cod_data_source_block shelx
_cod_depositor_comments 'Adding full bibliography for 7226538--7226539.cif.'
_cod_original_formula_sum 'C32 H23 Br2 F6 Fe N12 O8.50 S2'
_cod_database_code 7226539
_shelx_space_group_comment
;
The symmetry employed for this shelxl refinement is uniquely defined
by the following loop, which should always be used as a source of
symmetry information in preference to the above space-group names.
They are only intended as comments.
;
_shelx_estimated_absorpt_t_min 0.699
_shelx_estimated_absorpt_t_max 0.783
_shelxl_version_number 2014-1

loop_
_space_group_symop_operation_xyz
'x, y, z'
'-x, y+1/2, -z+1/2'
'-x, -y, -z'
'x, -y-1/2, z-1/2'

loop_
_atom_site_label
_atom_site_type_symbol
_atom_site_fract_x
_atom_site_fract_y
_atom_site_fract_z
_atom_site_U_iso_or_equiv
_atom_site_adp_type
_atom_site_occupancy
_atom_site_site_symmetry_order
_atom_site_calc_flag
_atom_site_refinement_flags_posn
_atom_site_refinement_flags_adp
_atom_site_refinement_flags_occupancy
Fe Fe -0.08219(8) -0.21001(5) -0.40233(5) 0.0299(2) Uani 1 1 d . . .
Br1 Br 0.07246(9) -0.03931(4) -0.58928(6) 0.0534(3) Uani 1 1 d . . .
Br2 Br -0.19458(11) -0.11269(5) -0.14259(6) 0.0664(3) Uani 1 1 d . . .
S1 S -0.1126(2) -0.51165(12) -0.32157(15) 0.0548(6) Uani 1 1 d . . .
S2 S -0.6106(3) -0.17635(14) -0.38798(17) 0.0660(7) Uani 1 1 d D . .
N1 N -0.3528(6) -0.3427(3) -0.4644(4) 0.0445(15) Uani 1 1 d . . .
N2 N -0.2529(6) -0.3146(3) -0.4017(4) 0.0367(13) Uani 1 1 d . . .
N3 N -0.2156(5) -0.2726(3) -0.4402(3) 0.0359(13) Uani 1 1 d . . .
N4 N -0.1542(5) -0.1935(3) -0.5215(3) 0.0345(13) Uani 1 1 d . . .
N5 N 0.0273(5) -0.1420(3) -0.4037(3) 0.0335(12) Uani 1 1 d . . .
N6 N 0.1994(7) -0.0725(4) -0.3366(5) 0.0565(19) Uani 1 1 d . . .
N7 N 0.1535(7) -0.3411(4) -0.4114(4) 0.0546(19) Uani 1 1 d . . .
N8 N 0.0568(6) -0.3008(3) -0.4563(4) 0.0434(15) Uani 1 1 d . . .
N9 N 0.0333(5) -0.2752(3) -0.3987(3) 0.0342(12) Uani 1 1 d . . .
N10 N -0.0081(5) -0.2292(3) -0.2835(3) 0.0309(12) Uani 1 1 d . . .
N11 N -0.1713(5) -0.1500(3) -0.3656(3) 0.0322(12) Uani 1 1 d . . .
N12 N -0.3096(7) -0.0636(4) -0.3879(5) 0.0571(19) Uani 1 1 d . . .
C1 C -0.4210(9) -0.3910(5) -0.4542(6) 0.058(2) Uani 1 1 d . . .
H1 H -0.3991 -0.4080 -0.4004 0.070 Uiso 1 1 calc R U .
C2 C -0.5202(11) -0.4136(5) -0.5231(7) 0.072(3) Uani 1 1 d . . .
H2 H -0.5674 -0.4460 -0.5167 0.087 Uiso 1 1 calc R U .
C3 C -0.5536(10) -0.3883(6) -0.6056(7) 0.073(3) Uani 1 1 d . . .
H3 H -0.6237 -0.4036 -0.6521 0.088 Uiso 1 1 calc R U .
C4 C -0.4839(9) -0.3415(6) -0.6174(6) 0.065(3) Uani 1 1 d . . .
H4 H -0.5040 -0.3257 -0.6714 0.079 Uiso 1 1 calc R U .
C5 C -0.3813(8) -0.3187(4) -0.5450(5) 0.048(2) Uani 1 1 d . . .
C6 C -0.2881(7) -0.2729(4) -0.5266(4) 0.0424(18) Uani 1 1 d . . .
C7 C -0.2541(7) -0.2285(4) -0.5741(4) 0.0449(19) Uani 1 1 d . . .
C8 C -0.3055(8) -0.2205(5) -0.6624(5) 0.060(3) Uani 1 1 d . . .
H8 H -0.3726 -0.2451 -0.6990 0.072 Uiso 1 1 calc R U .
C9 C -0.2556(9) -0.1761(5) -0.6939(5) 0.066(3) Uani 1 1 d . . .
H9 H -0.2893 -0.1700 -0.7524 0.079 Uiso 1 1 calc R U .
C10 C -0.1548(8) -0.1396(5) -0.6392(5) 0.049(2) Uani 1 1 d . . .
H10 H -0.1221 -0.1086 -0.6609 0.059 Uiso 1 1 calc R U .
C11 C -0.1037(6) -0.1499(4) -0.5526(4) 0.0369(15) Uani 1 1 d . . .
C12 C 0.0054(6) -0.1199(3) -0.4836(4) 0.0340(14) Uani 1 1 d . . .
C13 C 0.0820(7) -0.0742(4) -0.4888(5) 0.0407(16) Uani 1 1 d . . .
C14 C 0.1793(8) -0.0523(4) -0.4137(6) 0.051(2) Uani 1 1 d . . .
H14 H 0.2329 -0.0222 -0.4172 0.061 Uiso 1 1 calc R U .
C15 C 0.1214(7) -0.1172(4) -0.3365(5) 0.0393(16) Uani 1 1 d . . .
H15 H 0.1347 -0.1324 -0.2835 0.047 Uiso 1 1 calc R U .
C16 C 0.2099(13) -0.3773(6) -0.4488(8) 0.083(4) Uani 1 1 d . . .
H16 H 0.1859 -0.3751 -0.5068 0.099 Uiso 1 1 calc R U .
C17 C 0.3028(15) -0.4162(8) -0.3949(10) 0.109(5) Uani 1 1 d . . .
H17 H 0.3419 -0.4424 -0.4174 0.130 Uiso 1 1 calc R U .
C18 C 0.3403(16) -0.4183(8) -0.3102(10) 0.119(6) Uani 1 1 d . . .
H18 H 0.4040 -0.4460 -0.2767 0.143 Uiso 1 1 calc R U .
C19 C 0.2882(11) -0.3812(7) -0.2716(7) 0.088(4) Uani 1 1 d . . .
H19 H 0.3163 -0.3821 -0.2130 0.105 Uiso 1 1 calc R U .
C20 C 0.1883(9) -0.3409(5) -0.3263(5) 0.060(2) Uani 1 1 d . . .
C21 C 0.1100(7) -0.2972(4) -0.3178(4) 0.0399(17) Uani 1 1 d . . .
C22 C 0.0827(7) -0.2721(4) -0.2526(4) 0.0389(16) Uani 1 1 d . . .
C23 C 0.1378(7) -0.2910(5) -0.1674(4) 0.049(2) Uani 1 1 d . . .
H23 H 0.2010 -0.3211 -0.1463 0.059 Uiso 1 1 calc R U .
C24 C 0.0949(7) -0.2633(5) -0.1154(4) 0.051(2) Uani 1 1 d . . .
H24 H 0.1301 -0.2744 -0.0580 0.061 Uiso 1 1 calc R U .
C25 C -0.0002(7) -0.2191(4) -0.1485(4) 0.0442(18) Uani 1 1 d . . .
H25 H -0.0303 -0.2007 -0.1141 0.053 Uiso 1 1 calc R U .
C26 C -0.0493(6) -0.2028(4) -0.2333(4) 0.0369(15) Uani 1 1 d . . .
C27 C -0.1468(7) -0.1549(4) -0.2817(4) 0.0369(15) Uani 1 1 d . . .
C28 C -0.2113(8) -0.1145(4) -0.2539(5) 0.0463(18) Uani 1 1 d . . .
C29 C -0.2910(9) -0.0700(5) -0.3096(6) 0.055(2) Uani 1 1 d . . .
H29 H -0.3337 -0.0432 -0.2905 0.066 Uiso 1 1 calc R U .
C30 C -0.2503(7) -0.1054(4) -0.4139(5) 0.0443(18) Uani 1 1 d . . .
H30 H -0.2661 -0.1028 -0.4705 0.053 Uiso 1 1 calc R U .
C31 C -0.0939(17) -0.4689(7) -0.4036(12) 0.103(5) Uani 1 1 d . . .
C32 C -0.531(3) -0.2299(12) -0.426(2) 0.070(4) Uiso 0.5 1 d D U P
O1 O -0.1654(9) -0.5703(4) -0.3634(5) 0.088(3) Uani 1 1 d . . .
O2 O 0.0069(8) -0.5206(5) -0.2549(6) 0.105(3) Uani 1 1 d . . .
O3 O -0.1885(7) -0.4697(4) -0.3017(5) 0.073(2) Uani 1 1 d . . .
O4 O -0.7152(7) -0.2129(4) -0.3901(6) 0.084(2) Uani 1 1 d . . .
O5 O -0.5131(7) -0.1575(5) -0.3084(5) 0.090(3) Uani 1 1 d . . .
O6 O -0.6425(10) -0.1309(5) -0.4535(7) 0.116(4) Uani 1 1 d . . .
O7 O -0.5945(7) -0.0665(4) -0.5734(5) 0.078(2) Uani 1 1 d . . .
O8 O -0.3941(8) -0.4685(5) -0.2749(7) 0.108(3) Uani 1 1 d . . .
F1 F -0.0258(11) -0.5006(5) -0.4296(8) 0.148(4) Uani 1 1 d . . .
F2 F -0.0511(15) -0.4111(4) -0.3804(13) 0.211(8) Uani 1 1 d . . .
F3 F -0.2017(14) -0.4584(6) -0.4709(7) 0.165(6) Uani 1 1 d . . .
F4 F -0.4995(8) -0.2862(4) -0.3678(5) 0.120(3) Uani 1 1 d . . .
F5 F -0.6152(7) -0.2623(5) -0.4981(5) 0.121(3) Uani 1 1 d . . .
F6 F -0.4407(7) -0.2109(4) -0.4266(7) 0.111(3) Uani 1 1 d . . .
O9 O -0.4266(17) -0.0183(10) -0.6167(14) 0.040(5) Uani 0.25 1 d . . P
C32A C -0.548(3) -0.2420(11) -0.423(2) 0.070(4) Uiso 0.5 1 d D U P
O9A O -0.3789(14) -0.0694(10) -0.6049(10) 0.029(4) Uani 0.25 1 d . . P

loop_
_atom_site_aniso_label
_atom_site_aniso_U_11
_atom_site_aniso_U_22
_atom_site_aniso_U_33
_atom_site_aniso_U_23
_atom_site_aniso_U_13
_atom_site_aniso_U_12
Fe 0.0325(5) 0.0412(5) 0.0153(4) 0.0007(4) 0.0105(3) -0.0050(4)
Br1 0.0646(6) 0.0511(5) 0.0551(5) 0.0079(4) 0.0367(4) -0.0062(4)
Br2 0.0922(8) 0.0759(7) 0.0502(5) -0.0018(4) 0.0492(5) 0.0107(5)
S1 0.0614(14) 0.0569(13) 0.0494(12) -0.0005(10) 0.0286(11) 0.0007(11)
S2 0.0683(16) 0.0723(16) 0.0576(14) 0.0028(12) 0.0294(12) 0.0095(13)
N1 0.040(3) 0.056(4) 0.039(3) -0.006(3) 0.020(3) -0.016(3)
N2 0.042(3) 0.041(3) 0.028(3) -0.001(2) 0.017(2) -0.008(3)
N3 0.042(3) 0.043(3) 0.020(2) -0.002(2) 0.012(2) -0.008(3)
N4 0.036(3) 0.053(3) 0.015(2) 0.001(2) 0.011(2) -0.009(3)
N5 0.033(3) 0.049(3) 0.021(2) 0.001(2) 0.014(2) -0.002(3)
N6 0.044(4) 0.074(5) 0.048(4) -0.009(4) 0.019(3) -0.020(4)
N7 0.067(5) 0.076(5) 0.035(3) 0.011(3) 0.036(3) 0.021(4)
N8 0.055(4) 0.054(4) 0.029(3) 0.003(3) 0.025(3) 0.009(3)
N9 0.040(3) 0.048(3) 0.017(2) 0.001(2) 0.015(2) -0.002(3)
N10 0.032(3) 0.047(3) 0.012(2) 0.002(2) 0.009(2) 0.001(2)
N11 0.035(3) 0.039(3) 0.025(3) 0.003(2) 0.016(2) -0.003(2)
N12 0.066(5) 0.059(4) 0.058(4) 0.012(4) 0.039(4) 0.015(4)
C1 0.065(6) 0.059(5) 0.059(5) 0.002(4) 0.035(5) -0.014(5)
C2 0.077(7) 0.069(6) 0.076(7) -0.006(5) 0.039(6) -0.034(6)
C3 0.062(6) 0.100(8) 0.054(6) -0.018(6) 0.025(5) -0.039(6)
C4 0.056(6) 0.093(7) 0.047(5) -0.008(5) 0.024(4) -0.031(5)
C5 0.051(5) 0.060(5) 0.034(4) -0.008(3) 0.022(3) -0.025(4)
C6 0.037(4) 0.065(5) 0.021(3) -0.003(3) 0.009(3) -0.021(3)
C7 0.047(4) 0.063(5) 0.019(3) 0.002(3) 0.011(3) -0.014(4)
C8 0.052(5) 0.098(7) 0.021(3) 0.004(4) 0.009(3) -0.030(5)
C9 0.067(6) 0.095(7) 0.022(3) 0.008(4) 0.010(4) -0.019(5)
C10 0.055(5) 0.066(5) 0.029(3) 0.007(3) 0.022(3) -0.015(4)
C11 0.035(4) 0.049(4) 0.024(3) 0.003(3) 0.012(3) -0.004(3)
C12 0.037(4) 0.042(4) 0.027(3) 0.001(3) 0.018(3) 0.002(3)
C13 0.041(4) 0.048(4) 0.037(4) 0.004(3) 0.021(3) -0.001(3)
C14 0.049(5) 0.054(5) 0.057(5) -0.002(4) 0.030(4) -0.016(4)
C15 0.037(4) 0.054(4) 0.028(3) -0.009(3) 0.016(3) -0.009(3)
C16 0.117(10) 0.095(8) 0.068(7) 0.009(6) 0.068(7) 0.028(7)
C17 0.143(12) 0.132(12) 0.103(10) 0.041(9) 0.101(10) 0.076(10)
C18 0.143(13) 0.146(13) 0.106(11) 0.063(10) 0.091(10) 0.097(11)
C19 0.091(8) 0.131(11) 0.060(6) 0.036(7) 0.052(6) 0.061(8)
C20 0.064(6) 0.087(7) 0.040(4) 0.023(4) 0.034(4) 0.028(5)
C21 0.041(4) 0.060(5) 0.016(3) 0.012(3) 0.011(3) 0.013(3)
C22 0.037(4) 0.061(4) 0.020(3) 0.003(3) 0.014(3) -0.001(3)
C23 0.043(4) 0.079(6) 0.023(3) 0.011(3) 0.015(3) -0.001(4)
C24 0.043(4) 0.090(7) 0.018(3) 0.003(4) 0.013(3) -0.006(4)
C25 0.049(4) 0.065(5) 0.021(3) -0.002(3) 0.018(3) -0.002(4)
C26 0.035(3) 0.057(4) 0.016(3) -0.001(3) 0.009(2) -0.004(3)
C27 0.043(4) 0.044(4) 0.029(3) -0.003(3) 0.022(3) -0.009(3)
C28 0.056(5) 0.051(4) 0.035(4) 0.002(3) 0.024(4) 0.001(4)
C29 0.066(6) 0.056(5) 0.059(5) 0.002(4) 0.041(5) 0.004(4)
C30 0.044(4) 0.055(5) 0.037(4) 0.008(3) 0.022(3) 0.000(4)
C31 0.148(14) 0.071(8) 0.156(15) 0.034(9) 0.125(13) 0.033(8)
O1 0.128(7) 0.081(5) 0.071(5) -0.020(4) 0.059(5) -0.045(5)
O2 0.075(5) 0.139(8) 0.084(6) -0.038(6) 0.022(4) 0.038(5)
O3 0.083(5) 0.089(5) 0.066(4) 0.021(4) 0.051(4) 0.031(4)
O4 0.060(4) 0.108(6) 0.096(6) -0.030(5) 0.048(4) -0.010(4)
O5 0.066(5) 0.123(7) 0.068(5) -0.027(5) 0.020(4) -0.004(5)
O6 0.141(9) 0.127(8) 0.114(8) 0.065(7) 0.087(7) 0.064(7)
O7 0.086(5) 0.086(5) 0.056(4) 0.005(4) 0.027(4) 0.018(4)
O8 0.074(6) 0.138(9) 0.105(7) -0.008(6) 0.036(5) 0.014(5)
F1 0.213(10) 0.105(6) 0.248(12) 0.052(7) 0.211(10) 0.051(6)
F2 0.279(16) 0.054(5) 0.46(3) 0.005(8) 0.310(18) -0.014(7)
F3 0.277(14) 0.163(10) 0.133(8) 0.091(7) 0.162(9) 0.137(11)
F4 0.132(7) 0.089(5) 0.094(5) 0.010(4) 0.015(5) 0.049(5)
F5 0.092(5) 0.157(8) 0.073(4) -0.054(5) 0.004(4) 0.031(5)
F6 0.073(5) 0.103(6) 0.180(9) -0.014(5) 0.077(5) 0.004(4)
O9 0.027(9) 0.049(12) 0.063(13) -0.038(10) 0.036(9) -0.023(9)
O9A 0.014(7) 0.061(12) 0.011(7) 0.022(7) 0.003(6) 0.013(8)

loop_
_atom_type_symbol
_atom_type_description
_atom_type_scat_dispersion_real
_atom_type_scat_dispersion_imag
_atom_type_scat_source
C C 0.0033 0.0016 'International Tables Vol C Tables 4.2.6.8 and 6.1.1.4'
H H 0.0000 0.0000 'International Tables Vol C Tables 4.2.6.8 and 6.1.1.4'
N N 0.0061 0.0033 'International Tables Vol C Tables 4.2.6.8 and 6.1.1.4'
O O 0.0106 0.0060 'International Tables Vol C Tables 4.2.6.8 and 6.1.1.4'
F F 0.0171 0.0103 'International Tables Vol C Tables 4.2.6.8 and 6.1.1.4'
S S 0.1246 0.1234 'International Tables Vol C Tables 4.2.6.8 and 6.1.1.4'
Fe Fe 0.3463 0.8444 'International Tables Vol C Tables 4.2.6.8 and 6.1.1.4'
Br Br -0.2901 2.4595 'International Tables Vol C Tables 4.2.6.8 and 6.1.1.4'

loop_
_geom_angle_atom_site_label_1
_geom_angle_atom_site_label_2
_geom_angle_atom_site_label_3
_geom_angle
N4 Fe N3 81.6(2)
N3 Fe N5 161.5(2)
N9 Fe N3 92.2(3)
N10 Fe N3 97.8(2)
N3 Fe N11 91.3(2)
N4 Fe N5 80.0(2)
N4 Fe N9 96.8(2)
N4 Fe N10 178.1(3)
N4 Fe N11 102.2(3)
N9 Fe N5 90.1(3)
N10 Fe N5 100.6(2)
N5 Fe N11 92.5(2)
N10 Fe N9 81.5(2)
N9 Fe N11 161.1(2)
N10 Fe N11 79.6(2)
O2 S1 O1 112.0(6)
O2 S1 O3 114.9(5)
O1 S1 O3 117.0(6)
O2 S1 C31 105.4(8)
O1 S1 C31 101.5(7)
O3 S1 C31 104.0(5)
O6 S2 O5 114.9(7)
O6 S2 O4 114.6(6)
O5 S2 O4 119.5(6)
O6 S2 C32 95.4(12)
O5 S2 C32 100.6(12)
O4 S2 C32 107.2(11)
O6 S2 C32A 102.5(12)
O5 S2 C32A 104.4(12)
O4 S2 C32A 96.6(10)
C32 S2 C32A 10.9(17)
N2 N1 C1 126.0(7)
N2 N1 C5 112.9(6)
C1 N1 C5 121.1(7)
N3 N2 N1 105.3(5)
N2 N3 C6 112.0(6)
N2 N3 Fe 134.7(4)
C6 N3 Fe 113.3(5)
C11 N4 C7 121.2(6)
C11 N4 Fe 120.5(4)
C7 N4 Fe 118.2(5)
C15 N5 C12 117.6(6)
C15 N5 Fe 126.2(5)
C12 N5 Fe 116.2(4)
C15 N6 C14 115.3(7)
C20 N7 N8 112.5(7)
C20 N7 C16 124.3(8)
N8 N7 C16 123.2(7)
N9 N8 N7 104.1(5)
N8 N9 C21 112.9(6)
N8 N9 Fe 133.4(5)
C21 N9 Fe 113.6(5)
C26 N10 C22 120.6(5)
C26 N10 Fe 121.1(5)
C22 N10 Fe 118.2(4)
C30 N11 C27 118.5(6)
C30 N11 Fe 125.7(5)
C27 N11 Fe 115.9(5)
C29 N12 C30 116.4(8)
C2 C1 N1 119.1(9)
C2 C1 H1 120.5
N1 C1 H1 120.4
C1 C2 C3 120.8(9)
C1 C2 H2 119.6
C3 C2 H2 119.6
C4 C3 C2 120.9(9)
C4 C3 H3 119.5
C2 C3 H3 119.5
C3 C4 C5 117.4(9)
C3 C4 H4 121.3
C5 C4 H4 121.3
C6 C5 N1 102.3(6)
C6 C5 C4 137.1(8)
N1 C5 C4 120.6(7)
N3 C6 C5 107.5(6)
N3 C6 C7 115.9(6)
C5 C6 C7 136.6(6)
N4 C7 C8 120.1(7)
N4 C7 C6 111.0(6)
C8 C7 C6 128.9(7)
C7 C8 C9 118.8(8)
C7 C8 H8 120.6
C9 C8 H8 120.6
C8 C9 C10 120.7(7)
C8 C9 H9 119.7
C10 C9 H9 119.7
C11 C10 C9 119.3(7)
C11 C10 H10 120.4
C9 C10 H10 120.4
N4 C11 C10 120.0(7)
N4 C11 C12 111.1(6)
C10 C11 C12 128.9(7)
C13 C12 N5 118.9(6)
C13 C12 C11 128.9(6)
N5 C12 C11 112.2(6)
C14 C13 C12 118.5(7)
C14 C13 Br1 115.4(6)
C12 C13 Br1 126.2(6)
N6 C14 C13 122.9(7)
N6 C14 H14 118.6
C13 C14 H14 118.6
N5 C15 N6 126.8(7)
N5 C15 H15 116.6
N6 C15 H15 116.6
N7 C16 C17 115.5(10)
N7 C16 H16 122.3
C17 C16 H16 122.3
C18 C17 C16 122.6(11)
C18 C17 H17 118.7
C16 C17 H17 118.7
C17 C18 C19 122.6(12)
C17 C18 H18 118.7
C19 C18 H18 118.7
C18 C19 C20 116.4(11)
C18 C19 H19 121.8
C20 C19 H19 121.8
N7 C20 C21 104.3(7)
N7 C20 C19 118.5(8)
C21 C20 C19 137.2(8)
N9 C21 C20 106.1(6)
N9 C21 C22 114.4(6)
C20 C21 C22 139.3(6)
N10 C22 C23 121.7(7)
N10 C22 C21 112.1(6)
C23 C22 C21 126.2(7)
C24 C23 C22 117.5(8)
C24 C23 H23 121.2
C22 C23 H23 121.2
C23 C24 C25 120.2(7)
C23 C24 H24 119.9
C25 C24 H24 119.9
C26 C25 C24 118.7(7)
C26 C25 H25 120.6
C24 C25 H25 120.6
N10 C26 C25 121.3(7)
N10 C26 C27 110.3(5)
C25 C26 C27 128.4(7)
N11 C27 C28 117.6(7)
N11 C27 C26 112.7(6)
C28 C27 C26 129.7(6)
C29 C28 C27 118.9(7)
C29 C28 Br2 115.6(6)
C27 C28 Br2 125.4(6)
N12 C29 C28 123.1(8)
N12 C29 H29 118.4
C28 C29 H29 118.4
N11 C30 N12 125.4(7)
N11 C30 H30 117.3
N12 C30 H30 117.3
F2 C31 F1 110.0(13)
F2 C31 F3 103.0(14)
F1 C31 F3 107.7(15)
F2 C31 S1 112.5(14)
F1 C31 S1 112.4(10)
F3 C31 S1 110.8(10)
F5 C32 F6 117.1(19)
F5 C32 F4 95.8(18)
F6 C32 F4 109(2)
F5 C32 S2 109.7(17)
F6 C32 S2 118.4(18)
F4 C32 S2 103.6(15)
C32A F4 C32 11(2)
C32 F5 C32A 14(2)
C32 F6 C32A 6.4(18)
F4 C32A F6 104(2)
F4 C32A F5 114.5(17)
F6 C32A F5 105(2)
F4 C32A S2 113.3(18)
F6 C32A S2 102.6(13)
F5 C32A S2 115.7(19)

loop_
_geom_bond_atom_site_label_1
_geom_bond_atom_site_label_2
_geom_bond_distance
Fe N3 1.951(6)
Fe N4 1.903(5)
Fe N5 1.958(6)
Fe N9 1.941(6)
Fe N10 1.907(5)
Fe N11 1.960(6)
Br1 C13 1.874(8)
Br2 C28 1.887(8)
S1 O1 1.413(8)
S1 O2 1.407(8)
S1 O3 1.436(7)
S1 C31 1.806(14)
S2 O6 1.401(9)
S2 O5 1.417(8)
S2 O4 1.480(8)
S2 C32 1.806(10)
S2 C32A 1.813(10)
N1 N2 1.347(8)
N1 C1 1.373(11)
N1 C5 1.395(10)
N2 N3 1.314(8)
N3 C6 1.368(8)
N4 C11 1.352(9)
N4 C7 1.357(9)
N5 C15 1.320(9)
N5 C12 1.391(8)
N6 C15 1.335(11)
N6 C14 1.339(12)
N7 C20 1.363(10)
N7 N8 1.368(10)
N7 C16 1.381(12)
N8 N9 1.297(8)
N9 C21 1.377(8)
N10 C26 1.330(9)
N10 C22 1.330(10)
N11 C30 1.325(10)
N11 C27 1.376(8)
N12 C29 1.305(12)
N12 C30 1.345(11)
C1 C2 1.348(14)
C1 H1 0.9300
C2 C3 1.421(15)
C2 H2 0.9300
C3 C4 1.374(14)
C3 H3 0.9300
C4 C5 1.400(12)
C4 H4 0.9300
C5 C6 1.406(10)
C6 C7 1.435(10)
C7 C8 1.399(10)
C8 C9 1.361(13)
C8 H8 0.9300
C9 C10 1.391(13)
C9 H9 0.9300
C10 C11 1.379(10)
C10 H10 0.9300
C11 C12 1.470(10)
C12 C13 1.368(10)
C13 C14 1.390(12)
C14 H14 0.9300
C15 H15 0.9300
C16 C17 1.362(18)
C16 H16 0.9300
C17 C18 1.35(2)
C17 H17 0.9300
C18 C19 1.371(17)
C18 H18 0.9300
C19 C20 1.428(13)
C19 H19 0.9300
C20 C21 1.382(12)
C21 C22 1.441(10)
C22 C23 1.394(9)
C23 C24 1.382(12)
C23 H23 0.9300
C24 C25 1.384(12)
C24 H24 0.9300
C25 C26 1.376(9)
C25 H25 0.9300
C26 C27 1.484(11)
C27 C28 1.392(11)
C28 C29 1.373(13)
C29 H29 0.9300
C30 H30 0.9300
C31 F2 1.295(18)
C31 F1 1.307(14)
C31 F3 1.33(2)
C32 F5 1.39(3)
C32 F6 1.19(3)
C32 F4 1.48(3)
F4 C32A 1.27(3)
F5 C32A 1.27(3)
F6 C32A 1.50(3)
